data_1571118
loop_
_publ_author_name
'Fan, Jing-Yan'
'Yao, Su-Yang'
'Ye, Bao-Hui'

_publ_section_title
;
 In Situ Synthesis of Hexadentate Cyclometalated Ir(III) Complexes as
 Photocatalysts for the Oxidation of Sulfides into Sulfoxides in Water
;
_journal_issue 3
_journal_name_full Inorganics
_journal_page_first 73
_journal_paper_doi 10.3390/inorganics12030073
_journal_volume 12
_journal_year 2024
_chemical_formula_moiety '0.267(C34 H28 Ir N4 O2), 0.267(F6 P), 0.267[CHCl3]'
_chemical_formula_sum 'C34 H28 F6 Ir N4 O2 P'
_chemical_formula_weight 861.77
_space_group_crystal_system monoclinic
_space_group_IT_number 14
_space_group_name_Hall '-P 2yn'
_space_group_name_H-M_alt 'P 1 21/n 1'
_atom_sites_solution_hydrogens geom
_atom_sites_solution_primary iterative
_audit_creation_date 2023-08-24
_audit_creation_method
;
Olex2 1.5
(compiled 2023.03.06 svn.rbb2c1857 for OlexSys, GUI svn.r6748)
;
_cell_angle_alpha 90
_cell_angle_beta 90.3740(10)
_cell_angle_gamma 90
_cell_formula_units_Z 4
_cell_length_a 10.58160(10)
_cell_length_b 18.5399(2)
_cell_length_c 17.3118(2)
_cell_measurement_reflns_used 11713
_cell_measurement_temperature 149.98(10)
_cell_measurement_theta_max 72.9190
_cell_measurement_theta_min 3.4180
_cell_volume 3396.19(6)
_computing_cell_refinement 'CrysAlisPro 1.171.40.84a (Rigaku OD, 2020)'
_computing_data_collection 'CrysAlisPro 1.171.40.84a (Rigaku OD, 2020)'
_computing_data_reduction 'CrysAlisPro 1.171.40.84a (Rigaku OD, 2020)'
_computing_molecular_graphics 'Olex2 1.5 (Dolomanov et al., 2009)'
_computing_publication_material 'Olex2 1.5 (Dolomanov et al., 2009)'
_computing_structure_refinement 'SHELXL 2018/3 (Sheldrick, 2015)'
_computing_structure_solution 'olex2.solve 1.5 (Bourhis et al., 2015)'
_diffrn_ambient_environment N~2~
_diffrn_ambient_temperature 149.98(10)
_diffrn_detector 'CCD plate'
_diffrn_detector_area_resol_mean 5.2913
_diffrn_detector_type AtlasS2
_diffrn_measured_fraction_theta_full 1.000
_diffrn_measured_fraction_theta_max 0.987
_diffrn_measurement_details
;
List of Runs (angles in degrees, time in seconds):

  # Type    Start    End  Width  t~exp~   \w     \q     \k     \f   Frames
--------------------------------------------------------------------------
  1  \w    -77.00 -52.00   1.00    2.00    --  -41.39 125.00 -30.00   25
  2  \w    -66.00  32.00   1.00    2.00    --  -41.39  38.00 150.00   98
  3  \w     93.00 122.00   1.00    2.00    --   41.39 170.00 -33.00   29
  4  \w     12.00  50.00   1.00    2.00    --   41.39 -77.00 -90.00   38
  5  \w     42.00 110.00   1.00    8.00    --  105.29-125.00-180.00   68
  6  \w     86.00 147.00   1.00    8.00    --  105.29  45.00  30.00   61
  7  \w    111.00 161.00   1.00    8.00    --  105.29 125.00   0.00   50
  8  \w     32.00 104.00   1.00    8.00    --  105.29 -30.00-150.00   72
  9  \w    -64.00 -15.00   1.00    2.00    --  -41.39 125.00   0.00   49
 10  \w    -20.00  10.00   1.00    2.00    --   41.39 -77.00 -60.00   30
 11  \w    111.00 149.00   1.00    8.00    --  105.29  77.00 -60.00   38
 12  \w     73.00 111.00   1.00    8.00    --  105.29-125.00 -60.00   38
 13  \w     58.00  94.00   1.00    8.00    --  105.29-125.00   0.00   36
 14  \w    108.00 140.00   1.00    8.00    --  105.29  77.00 150.00   32
 15  \w    113.00 162.00   1.00    8.00    --  105.29  77.00-180.00   49
 16  \w     84.00 129.00   1.00    8.00    --  105.29 -45.00  90.00   45
 17  \w   -106.00 -70.00   1.00    2.00    --  -41.39 -57.00  60.00   36
 18  \w   -108.00 -34.00   1.00    2.00    --  -41.39 -38.00 -30.00   74
 19  \w    -47.00  -6.00   1.00    2.00    --  -41.39 125.00-180.00   41
 20  \w     52.00  91.00   1.00    2.00    --   41.39-125.00-180.00   39
 21  \w    148.00 178.00   1.00    8.00    --  105.29  77.00 -60.00   30
 22  \w     24.00  49.00   1.00    8.00    --  105.29 -94.00   0.00   25
 23  \w    114.00 150.00   1.00    8.00    --  105.29  77.00-120.00   36
 24  \w     23.00  59.00   1.00    8.00    --  105.29 -94.00-180.00   36
 25  \w    103.00 129.00   1.00    8.00    --  105.29  77.00 -60.00   26
 26  \w     75.00 106.00   1.00    8.00    --  105.29 -94.00-180.00   31
 27  \w     98.00 144.00   1.00    8.00    --  105.29 125.00-120.00   46
 28  \w    108.00 143.00   1.00    8.00    --  105.29  77.00  30.00   35
 29  \w     26.00 106.00   1.00    8.00    --  105.29 -94.00  90.00   80
 30  \w     47.00  73.00   1.00    8.00    --  105.29 -94.00 -60.00   26
 31  \w     81.00 106.00   1.00    8.00    --  105.29 -94.00 -60.00   25
 32  \w     81.00 106.00   1.00    8.00    --  105.29 -94.00   0.00   25
 33  \w     81.00 107.00   1.00    8.00    --  105.29-115.00-173.00   26
 34  \w     87.00 112.00   1.00    8.00    --  105.29-125.00 -60.00   25
;
_diffrn_measurement_device 'four-circle diffractometer'
_diffrn_measurement_device_type 'SuperNova, Dual, Cu at home/near, AtlasS2'
_diffrn_measurement_method '\w scans'
_diffrn_orient_matrix_type 'CrysAlisPro convention (1999,Acta A55,543-557)'
_diffrn_orient_matrix_UB_11 0.1089805000
_diffrn_orient_matrix_UB_12 -0.0515497000
_diffrn_orient_matrix_UB_13 0.0212843000
_diffrn_orient_matrix_UB_21 -0.0934632000
_diffrn_orient_matrix_UB_22 -0.0637349000
_diffrn_orient_matrix_UB_23 0.0014496000
_diffrn_orient_matrix_UB_31 0.0243306000
_diffrn_orient_matrix_UB_32 -0.0137119000
_diffrn_orient_matrix_UB_33 -0.0863617000
_diffrn_radiation_monochromator mirror
_diffrn_radiation_probe x-ray
_diffrn_radiation_type 'Cu K\a'
_diffrn_radiation_wavelength 1.54184
_diffrn_reflns_av_R_equivalents 0.0694
_diffrn_reflns_av_unetI/netI 0.0609
_diffrn_reflns_Laue_measured_fraction_full 1.000
_diffrn_reflns_Laue_measured_fraction_max 0.987
_diffrn_reflns_limit_h_max 13
_diffrn_reflns_limit_h_min -13
_diffrn_reflns_limit_k_max 23
_diffrn_reflns_limit_k_min -22
_diffrn_reflns_limit_l_max 14
_diffrn_reflns_limit_l_min -21
_diffrn_reflns_number 28356
_diffrn_reflns_point_group_measured_fraction_full 1.000
_diffrn_reflns_point_group_measured_fraction_max 0.987
_diffrn_reflns_theta_full 67.684
_diffrn_reflns_theta_max 73.048
_diffrn_reflns_theta_min 3.493
_diffrn_source 'micro-focus sealed X-ray tube'
_diffrn_source_current 3.57
_diffrn_source_power 0.24954300000000001
_diffrn_source_type 'SuperNova (Cu) X-ray Source'
_diffrn_source_voltage 69.9
_exptl_absorpt_coefficient_mu 8.674
_exptl_absorpt_correction_T_max 1.00000
_exptl_absorpt_correction_T_min 0.56223
_exptl_absorpt_correction_type multi-scan
_exptl_absorpt_process_details
;
CrysAlisPro 1.171.40.84a (Rigaku Oxford Diffraction, 2020)
Empirical absorption correction using spherical harmonics,
implemented in SCALE3 ABSPACK scaling algorithm.
;
_exptl_crystal_colour red
_exptl_crystal_colour_primary red
_exptl_crystal_density_diffrn 1.685
_exptl_crystal_description BLOCK
_exptl_crystal_F_000 1688
_exptl_crystal_size_max 0.1
_exptl_crystal_size_mid 0.06
_exptl_crystal_size_min 0.04
_refine_diff_density_max 1.134
_refine_diff_density_min -0.994
_refine_diff_density_rms 0.157
_refine_ls_extinction_method none
_refine_ls_goodness_of_fit_ref 1.062
_refine_ls_hydrogen_treatment constr
_refine_ls_matrix_type full
_refine_ls_number_parameters 435
_refine_ls_number_reflns 6708
_refine_ls_number_restraints 0
_refine_ls_restrained_S_all 1.062
_refine_ls_R_factor_all 0.0533
_refine_ls_R_factor_gt 0.0392
_refine_ls_shift/su_max 0.001
_refine_ls_shift/su_mean 0.000
_refine_ls_structure_factor_coef Fsqd
_refine_ls_weighting_details 'w=1/[\s^2^(Fo^2^)+(0.0449P)^2^+8.4109P] where P=(Fo^2^+2Fc^2^)/3'
_refine_ls_weighting_scheme calc
_refine_ls_wR_factor_gt 0.0958
_refine_ls_wR_factor_ref 0.1009
_reflns_Friedel_coverage 0.000
_reflns_number_gt 5530
_reflns_number_total 6708
_reflns_threshold_expression 'I > 2\s(I)'
_cod_data_source_file 3.cif
_cod_data_source_block exp_3482
_cod_database_code 1571118
_shelx_shelxl_version_number 2018/3
_chemical_oxdiff_usercomment 67B_18C6
_shelx_space_group_comment
;
The symmetry employed for this shelxl refinement is uniquely defined
by the following loop, which should always be used as a source of
symmetry information in preference to the above space-group names.
They are only intended as comments.
;
_olex2_refinement_description
;
1.a Ternary CH refined with riding coordinates:
 N3(H3), N4(H4)
1.b Secondary CH2 refined with riding coordinates:
 C34(H34A,H34B), C33(H33A,H33B)
1.c Aromatic/amide H refined with riding coordinates:
 C28(H28), C15(H15), C24(H24), C7(H7), C8(H8), C12(H12), C3(H3A), C14(H14),
 C31(H31), C21(H21), C23(H23), C4(H4A), C5(H5), C30(H30), C19(H19), C20(H20)
1.d Idealised Me refined as rotating group:
 C16(H16A,H16B,H16C), C32(H32A,H32B,H32C)
;
_smtbx_masks_void_probe_radius 1.2
_smtbx_masks_void_truncation_radius 1.2
_olex2_submission_special_instructions 'No special instructions were received'
_oxdiff_exptl_absorpt_empirical_details
;
Empirical correction (ABSPACK) includes:
- Absorption correction using spherical harmonics
- Frame scaling
;
_oxdiff_exptl_absorpt_empirical_full_max 1.632
_oxdiff_exptl_absorpt_empirical_full_min 0.346

loop_
_space_group_symop_operation_xyz
'x, y, z'
'-x+1/2, y+1/2, -z+1/2'
'-x, -y, -z'
'x-1/2, -y-1/2, z-1/2'

loop_
_atom_site_label
_atom_site_type_symbol
_atom_site_fract_x
_atom_site_fract_y
_atom_site_fract_z
_atom_site_U_iso_or_equiv
_atom_site_adp_type
_atom_site_occupancy
_atom_site_site_symmetry_order
_atom_site_calc_flag
_atom_site_refinement_flags_posn
_atom_site_refinement_flags_adp
_atom_site_refinement_flags_occupancy
_atom_site_disorder_assembly
_atom_site_disorder_group
Ir1 Ir 0.48884(2) 0.42172(2) 0.77788(2) 0.01594(8) Uani 1 1 d . . . . .
P1 P -0.22884(14) 0.25832(8) 0.54361(8) 0.0246(3) Uani 1 1 d . . . . .
F4 F -0.2320(4) 0.3217(2) 0.4826(2) 0.0373(9) Uani 1 1 d . . . . .
F2 F -0.1569(4) 0.3099(2) 0.6034(2) 0.0425(10) Uani 1 1 d . . . . .
F6 F -0.3617(4) 0.2848(3) 0.5772(2) 0.0457(10) Uani 1 1 d . . . . .
F1 F -0.2245(5) 0.1953(2) 0.6065(2) 0.0472(11) Uani 1 1 d . . . . .
O2 O 0.0939(4) 0.5849(3) 0.8757(3) 0.0307(9) Uani 1 1 d . . . . .
O1 O 0.6547(4) 0.6640(2) 0.6303(2) 0.0296(9) Uani 1 1 d . . . . .
N2 N 0.3504(4) 0.3901(3) 0.7064(3) 0.0220(9) Uani 1 1 d . . . . .
N1 N 0.6283(4) 0.4569(2) 0.8467(2) 0.0182(9) Uani 1 1 d . . . . .
F3 F -0.0959(4) 0.2324(3) 0.5097(2) 0.0511(11) Uani 1 1 d . . . . .
F5 F -0.2998(5) 0.2065(3) 0.4843(2) 0.0564(13) Uani 1 1 d . . . . .
N3 N 0.6457(4) 0.3479(3) 0.7424(3) 0.0216(9) Uani 1 1 d . . . . .
H3 H 0.661283 0.352599 0.685718 0.026 Uiso 1 1 calc R U . . .
N4 N 0.4288(4) 0.3196(3) 0.8360(2) 0.0206(9) Uani 1 1 d . . . . .
H4 H 0.398340 0.330326 0.889397 0.025 Uiso 1 1 calc R U . . .
C27 C 0.5025(5) 0.4993(3) 0.6960(3) 0.0184(10) Uani 1 1 d . . . . .
C11 C 0.3928(5) 0.4946(3) 0.8409(3) 0.0193(10) Uani 1 1 d . . . . .
C10 C 0.4718(5) 0.5327(3) 0.8942(3) 0.0184(10) Uani 1 1 d . . . . .
C1 C 0.7457(5) 0.4274(3) 0.8395(3) 0.0185(10) Uani 1 1 d . . . . .
C17 C 0.2862(5) 0.3277(3) 0.7228(3) 0.0175(10) Uani 1 1 d . . . . .
C28 C 0.5813(5) 0.5591(3) 0.6913(3) 0.0214(11) Uani 1 1 d . . . . .
H28 H 0.642396 0.567505 0.730759 0.026 Uiso 1 1 calc R U . . .
C18 C 0.3250(5) 0.2884(3) 0.7891(3) 0.0224(11) Uani 1 1 d . . . . .
C25 C 0.3253(5) 0.4298(3) 0.6438(3) 0.0227(11) Uani 1 1 d . . . . .
C29 C 0.5714(5) 0.6069(3) 0.6291(3) 0.0223(11) Uani 1 1 d . . . . .
C15 C 0.4248(6) 0.5883(3) 0.9399(3) 0.0245(11) Uani 1 1 d . . . . .
H15 H 0.479417 0.612834 0.974877 0.029 Uiso 1 1 calc R U . . .
C22 C 0.1881(5) 0.3031(3) 0.6738(3) 0.0252(12) Uani 1 1 d . . . . .
C24 C 0.2243(6) 0.4084(4) 0.5946(3) 0.0285(13) Uani 1 1 d . . . . .
H24 H 0.202673 0.437378 0.551227 0.034 Uiso 1 1 calc R U . . .
C7 C 0.8230(5) 0.5097(3) 0.9354(3) 0.0261(12) Uani 1 1 d . . . . .
H7 H 0.890220 0.528932 0.965652 0.031 Uiso 1 1 calc R U . . .
C8 C 0.7048(6) 0.5379(3) 0.9421(3) 0.0247(12) Uani 1 1 d . . . . .
H8 H 0.689613 0.575823 0.977813 0.030 Uiso 1 1 calc R U . . .
C9 C 0.6040(6) 0.5107(3) 0.8959(3) 0.0223(11) Uani 1 1 d . . . . .
C2 C 0.7584(5) 0.3705(3) 0.7861(3) 0.0231(11) Uani 1 1 d . . . . .
C13 C 0.2207(5) 0.5706(3) 0.8844(3) 0.0221(11) Uani 1 1 d . . . . .
C12 C 0.2664(5) 0.5149(3) 0.8374(3) 0.0195(10) Uani 1 1 d . . . . .
H12 H 0.210429 0.490804 0.802894 0.023 Uiso 1 1 calc R U . . .
C6 C 0.8470(5) 0.4524(3) 0.8842(3) 0.0247(12) Uani 1 1 d . . . . .
C3 C 0.8752(6) 0.3392(4) 0.7773(3) 0.0266(12) Uani 1 1 d . . . . .
H3A H 0.886323 0.301484 0.740740 0.032 Uiso 1 1 calc R U . . .
C16 C 0.0469(6) 0.6506(4) 0.9088(4) 0.0319(13) Uani 1 1 d . . . . .
H16A H 0.101725 0.690811 0.893908 0.048 Uiso 1 1 calc R U . . .
H16B H 0.046216 0.646286 0.965246 0.048 Uiso 1 1 calc R U . . .
H16C H -0.039143 0.659556 0.889929 0.048 Uiso 1 1 calc R U . . .
C14 C 0.2994(6) 0.6080(3) 0.9346(3) 0.0241(11) Uani 1 1 d . . . . .
H14 H 0.267459 0.646644 0.964799 0.029 Uiso 1 1 calc R U . . .
C26 C 0.4078(5) 0.4917(3) 0.6364(3) 0.0229(11) Uani 1 1 d . . . . .
C31 C 0.4005(6) 0.5399(3) 0.5758(3) 0.0283(12) Uani 1 1 d . . . . .
H31 H 0.338130 0.533209 0.536752 0.034 Uiso 1 1 calc R U . . .
C21 C 0.1293(6) 0.2373(4) 0.6932(4) 0.0323(13) Uani 1 1 d . . . . .
H21 H 0.063000 0.219047 0.661495 0.039 Uiso 1 1 calc R U . . .
C23 C 0.1582(6) 0.3472(4) 0.6086(3) 0.0296(13) Uani 1 1 d . . . . .
H23 H 0.091296 0.333575 0.574751 0.035 Uiso 1 1 calc R U . . .
C4 C 0.9791(6) 0.3631(4) 0.8227(3) 0.0304(13) Uani 1 1 d . . . . .
H4A H 1.059021 0.340392 0.817364 0.036 Uiso 1 1 calc R U . . .
C5 C 0.9658(5) 0.4180(4) 0.8737(3) 0.0273(12) Uani 1 1 d . . . . .
H5 H 1.036923 0.433695 0.902906 0.033 Uiso 1 1 calc R U . . .
C30 C 0.4821(6) 0.5977(3) 0.5709(3) 0.0285(12) Uani 1 1 d . . . . .
H30 H 0.477284 0.630387 0.528783 0.034 Uiso 1 1 calc R U . . .
C34 C 0.5416(6) 0.2715(3) 0.8397(3) 0.0259(12) Uani 1 1 d . . . . .
H34A H 0.515171 0.221766 0.852754 0.031 Uiso 1 1 calc R U . . .
H34B H 0.600692 0.288583 0.880278 0.031 Uiso 1 1 calc R U . . .
C19 C 0.2661(6) 0.2253(3) 0.8053(3) 0.0280(12) Uani 1 1 d . . . . .
H19 H 0.291345 0.198000 0.849223 0.034 Uiso 1 1 calc R U . . .
C20 C 0.1668(6) 0.1999(3) 0.7570(4) 0.0304(13) Uani 1 1 d . . . . .
H20 H 0.125620 0.155916 0.769406 0.036 Uiso 1 1 calc R U . . .
C33 C 0.6073(5) 0.2719(3) 0.7614(3) 0.0263(12) Uani 1 1 d . . . . .
H33A H 0.682803 0.240442 0.763255 0.032 Uiso 1 1 calc R U . . .
H33B H 0.549204 0.253303 0.721048 0.032 Uiso 1 1 calc R U . . .
C32 C 0.6411(7) 0.7163(4) 0.5699(4) 0.0366(15) Uani 1 1 d . . . . .
H32A H 0.658281 0.693545 0.520000 0.055 Uiso 1 1 calc R U . . .
H32B H 0.701058 0.755822 0.578596 0.055 Uiso 1 1 calc R U . . .
H32C H 0.554731 0.735341 0.569945 0.055 Uiso 1 1 calc R U . . .

loop_
_atom_site_aniso_label
_atom_site_aniso_U_11
_atom_site_aniso_U_22
_atom_site_aniso_U_33
_atom_site_aniso_U_23
_atom_site_aniso_U_13
_atom_site_aniso_U_12
Ir1 0.01467(11) 0.01798(11) 0.01515(11) -0.00067(9) -0.00069(7) 0.00094(9)
P1 0.0298(7) 0.0238(7) 0.0202(6) 0.0011(6) 0.0006(5) -0.0024(6)
F4 0.043(2) 0.038(2) 0.0318(18) 0.0140(16) 0.0048(16) 0.0016(17)
F2 0.048(2) 0.040(2) 0.039(2) -0.0091(18) -0.0100(18) -0.0105(19)
F6 0.032(2) 0.064(3) 0.040(2) 0.006(2) 0.0062(16) 0.003(2)
F1 0.076(3) 0.034(2) 0.0320(19) 0.0098(17) -0.0001(19) -0.002(2)
O2 0.020(2) 0.036(2) 0.037(2) -0.0059(19) 0.0026(17) 0.0089(18)
O1 0.027(2) 0.027(2) 0.035(2) 0.0094(18) -0.0041(17) -0.0069(17)
N2 0.020(2) 0.021(2) 0.025(2) -0.0022(19) -0.0011(18) 0.0038(19)
N1 0.020(2) 0.023(2) 0.0116(18) 0.0023(17) -0.0010(16) 0.0000(18)
F3 0.048(3) 0.060(3) 0.046(2) 0.006(2) 0.0143(19) 0.022(2)
F5 0.080(4) 0.053(3) 0.036(2) -0.007(2) -0.008(2) -0.027(3)
N3 0.017(2) 0.023(2) 0.025(2) -0.0034(19) -0.0025(18) 0.0032(18)
N4 0.023(2) 0.022(2) 0.016(2) 0.0029(18) 0.0014(17) 0.0002(19)
C27 0.015(2) 0.022(2) 0.018(2) 0.000(2) 0.0028(19) 0.002(2)
C11 0.019(3) 0.021(2) 0.018(2) 0.007(2) 0.0023(19) 0.002(2)
C10 0.025(3) 0.015(2) 0.016(2) 0.005(2) 0.004(2) -0.004(2)
C1 0.017(2) 0.026(3) 0.013(2) 0.003(2) 0.0007(18) -0.001(2)
C17 0.017(2) 0.016(2) 0.020(2) -0.004(2) 0.0032(19) 0.0005(19)
C28 0.016(2) 0.025(3) 0.023(3) 0.004(2) 0.004(2) -0.001(2)
C18 0.017(2) 0.025(3) 0.025(3) -0.006(2) 0.005(2) -0.001(2)
C25 0.021(3) 0.028(3) 0.020(2) -0.001(2) -0.006(2) 0.004(2)
C29 0.019(3) 0.024(3) 0.024(3) 0.003(2) 0.005(2) 0.001(2)
C15 0.028(3) 0.025(3) 0.021(2) -0.002(2) -0.003(2) -0.002(2)
C22 0.021(3) 0.029(3) 0.025(3) -0.010(2) 0.004(2) 0.001(2)
C24 0.025(3) 0.037(3) 0.024(3) 0.003(2) -0.010(2) -0.005(3)
C7 0.020(3) 0.032(3) 0.026(3) 0.003(2) -0.006(2) -0.008(2)
C8 0.027(3) 0.025(3) 0.022(3) -0.004(2) -0.003(2) -0.005(2)
C9 0.025(3) 0.019(2) 0.023(3) 0.004(2) -0.004(2) -0.003(2)
C2 0.019(3) 0.030(3) 0.021(2) 0.003(2) -0.001(2) 0.005(2)
C13 0.018(3) 0.024(3) 0.024(3) 0.006(2) 0.004(2) 0.001(2)
C12 0.019(3) 0.024(3) 0.015(2) 0.001(2) 0.0051(19) 0.000(2)
C6 0.021(3) 0.029(3) 0.024(3) 0.007(2) -0.003(2) -0.004(2)
C3 0.021(3) 0.034(3) 0.025(3) 0.001(2) 0.003(2) 0.005(2)
C16 0.033(3) 0.031(3) 0.032(3) -0.009(3) 0.007(3) 0.014(3)
C14 0.029(3) 0.021(3) 0.022(3) 0.000(2) 0.004(2) 0.003(2)
C26 0.018(3) 0.029(3) 0.021(2) -0.001(2) -0.002(2) 0.001(2)
C31 0.029(3) 0.032(3) 0.024(3) 0.002(2) -0.009(2) -0.001(2)
C21 0.023(3) 0.037(3) 0.037(3) -0.018(3) 0.006(2) 0.000(3)
C23 0.022(3) 0.038(3) 0.029(3) -0.011(3) -0.007(2) -0.001(3)
C4 0.018(3) 0.045(4) 0.028(3) 0.002(3) 0.001(2) 0.009(3)
C5 0.018(3) 0.038(3) 0.025(3) 0.010(3) -0.002(2) -0.007(2)
C30 0.032(3) 0.031(3) 0.023(3) 0.008(2) -0.004(2) 0.002(3)
C34 0.025(3) 0.023(3) 0.030(3) 0.006(2) -0.003(2) 0.005(2)
C19 0.032(3) 0.027(3) 0.025(3) 0.001(2) 0.005(2) -0.003(2)
C20 0.035(3) 0.026(3) 0.030(3) 0.001(3) 0.008(2) -0.006(3)
C33 0.021(3) 0.023(3) 0.035(3) -0.010(2) -0.003(2) 0.008(2)
C32 0.041(4) 0.030(3) 0.039(3) 0.005(3) -0.009(3) -0.001(3)

loop_
_atom_type_symbol
_atom_type_description
_atom_type_scat_dispersion_real
_atom_type_scat_dispersion_imag
_atom_type_scat_source
C C 0.0181 0.0091 'International Tables Vol C Tables 4.2.6.8 and 6.1.1.4'
H H 0.0000 0.0000 'International Tables Vol C Tables 4.2.6.8 and 6.1.1.4'
F F 0.0727 0.0534 'International Tables Vol C Tables 4.2.6.8 and 6.1.1.4'
Ir Ir -4.7710 6.5667 'International Tables Vol C Tables 4.2.6.8 and 6.1.1.4'
N N 0.0311 0.0180 'International Tables Vol C Tables 4.2.6.8 and 6.1.1.4'
O O 0.0492 0.0322 'International Tables Vol C Tables 4.2.6.8 and 6.1.1.4'
P P 0.2955 0.4335 'International Tables Vol C Tables 4.2.6.8 and 6.1.1.4'

loop_
_geom_angle_atom_site_label_1
_geom_angle_atom_site_label_2
_geom_angle_atom_site_label_3
_geom_angle
_geom_angle_site_symmetry_1
_geom_angle_site_symmetry_3
_geom_angle_publ_flag
N2 Ir1 N1 177.65(19) . . ?
N2 Ir1 N3 101.11(17) . . ?
N2 Ir1 N4 79.73(18) . . ?
N2 Ir1 C27 80.2(2) . . ?
N2 Ir1 C11 99.3(2) . . ?
N1 Ir1 N3 79.47(18) . . ?
N1 Ir1 N4 102.62(17) . . ?
N1 Ir1 C27 97.4(2) . . ?
N1 Ir1 C11 80.3(2) . . ?
N4 Ir1 N3 79.63(18) . . ?
C27 Ir1 N3 100.71(19) . . ?
C27 Ir1 N4 159.61(19) . . ?
C11 Ir1 N3 159.21(19) . . ?
C11 Ir1 N4 100.25(19) . . ?
C11 Ir1 C27 86.6(2) . . ?
F4 P1 F2 89.8(2) . . ?
F4 P1 F6 90.0(2) . . ?
F4 P1 F1 178.9(3) . . ?
F4 P1 F3 89.6(2) . . ?
F4 P1 F5 90.6(2) . . ?
F2 P1 F6 89.8(2) . . ?
F2 P1 F3 90.1(3) . . ?
F1 P1 F2 89.2(2) . . ?
F1 P1 F6 89.9(2) . . ?
F1 P1 F3 90.5(3) . . ?
F3 P1 F6 179.6(3) . . ?
F5 P1 F2 179.6(3) . . ?
F5 P1 F6 90.4(3) . . ?
F5 P1 F1 90.5(2) . . ?
F5 P1 F3 89.7(3) . . ?
C13 O2 C16 117.3(5) . . ?
C29 O1 C32 116.7(5) . . ?
C17 N2 Ir1 118.7(4) . . ?
C25 N2 Ir1 118.8(4) . . ?
C25 N2 C17 122.4(5) . . ?
C1 N1 Ir1 118.9(3) . . ?
C9 N1 Ir1 118.6(4) . . ?
C9 N1 C1 122.4(5) . . ?
Ir1 N3 H3 110.0 . . ?
C2 N3 Ir1 106.6(3) . . ?
C2 N3 H3 110.0 . . ?
C2 N3 C33 112.0(4) . . ?
C33 N3 Ir1 108.1(3) . . ?
C33 N3 H3 110.0 . . ?
Ir1 N4 H4 110.0 . . ?
C18 N4 Ir1 107.2(3) . . ?
C18 N4 H4 110.0 . . ?
C18 N4 C34 112.3(4) . . ?
C34 N4 Ir1 107.2(3) . . ?
C34 N4 H4 110.0 . . ?
C28 C27 Ir1 130.7(4) . . ?
C28 C27 C26 116.8(5) . . ?
C26 C27 Ir1 112.3(4) . . ?
C10 C11 Ir1 112.7(4) . . ?
C12 C11 Ir1 130.2(4) . . ?
C12 C11 C10 117.0(5) . . ?
C11 C10 C9 115.6(5) . . ?
C15 C10 C11 121.5(5) . . ?
C15 C10 C9 122.9(5) . . ?
N1 C1 C2 116.8(5) . . ?
N1 C1 C6 120.8(5) . . ?
C6 C1 C2 122.4(5) . . ?
N2 C17 C18 117.4(5) . . ?
N2 C17 C22 120.7(5) . . ?
C22 C17 C18 121.9(5) . . ?
C27 C28 H28 119.7 . . ?
C27 C28 C29 120.6(5) . . ?
C29 C28 H28 119.7 . . ?
C17 C18 N4 116.9(5) . . ?
C19 C18 N4 124.3(5) . . ?
C19 C18 C17 118.7(5) . . ?
N2 C25 C24 118.6(5) . . ?
N2 C25 C26 113.1(5) . . ?
C24 C25 C26 128.3(5) . . ?
O1 C29 C28 115.5(5) . . ?
O1 C29 C30 122.6(5) . . ?
C30 C29 C28 121.9(5) . . ?
C10 C15 H15 119.8 . . ?
C14 C15 C10 120.4(5) . . ?
C14 C15 H15 119.8 . . ?
C17 C22 C23 116.7(5) . . ?
C21 C22 C17 117.4(6) . . ?
C21 C22 C23 126.0(6) . . ?
C25 C24 H24 119.5 . . ?
C23 C24 C25 120.9(5) . . ?
C23 C24 H24 119.5 . . ?
C8 C7 H7 119.6 . . ?
C8 C7 C6 120.9(5) . . ?
C6 C7 H7 119.6 . . ?
C7 C8 H8 119.9 . . ?
C7 C8 C9 120.1(5) . . ?
C9 C8 H8 119.9 . . ?
N1 C9 C10 112.6(5) . . ?
N1 C9 C8 118.5(5) . . ?
C8 C9 C10 128.9(5) . . ?
C1 C2 N3 118.1(5) . . ?
C3 C2 N3 123.3(5) . . ?
C3 C2 C1 118.6(5) . . ?
O2 C13 C12 114.7(5) . . ?
O2 C13 C14 123.7(5) . . ?
C14 C13 C12 121.6(5) . . ?
C11 C12 C13 120.6(5) . . ?
C11 C12 H12 119.7 . . ?
C13 C12 H12 119.7 . . ?
C1 C6 C7 117.3(5) . . ?
C1 C6 C5 117.1(6) . . ?
C7 C6 C5 125.6(5) . . ?
C2 C3 H3A 120.0 . . ?
C2 C3 C4 119.9(6) . . ?
C4 C3 H3A 120.0 . . ?
O2 C16 H16A 109.5 . . ?
O2 C16 H16B 109.5 . . ?
O2 C16 H16C 109.5 . . ?
H16A C16 H16B 109.5 . . ?
H16A C16 H16C 109.5 . . ?
H16B C16 H16C 109.5 . . ?
C15 C14 C13 118.9(5) . . ?
C15 C14 H14 120.5 . . ?
C13 C14 H14 120.5 . . ?
C27 C26 C25 115.5(5) . . ?
C31 C26 C27 121.0(5) . . ?
C31 C26 C25 123.4(5) . . ?
C26 C31 H31 119.4 . . ?
C30 C31 C26 121.2(5) . . ?
C30 C31 H31 119.4 . . ?
C22 C21 H21 119.8 . . ?
C20 C21 C22 120.5(6) . . ?
C20 C21 H21 119.8 . . ?
C22 C23 H23 119.7 . . ?
C24 C23 C22 120.6(5) . . ?
C24 C23 H23 119.7 . . ?
C3 C4 H4A 119.6 . . ?
C5 C4 C3 120.9(6) . . ?
C5 C4 H4A 119.6 . . ?
C6 C5 H5 119.5 . . ?
C4 C5 C6 121.1(5) . . ?
C4 C5 H5 119.5 . . ?
C29 C30 H30 120.8 . . ?
C31 C30 C29 118.4(5) . . ?
C31 C30 H30 120.8 . . ?
N4 C34 H34A 109.8 . . ?
N4 C34 H34B 109.8 . . ?
N4 C34 C33 109.2(4) . . ?
H34A C34 H34B 108.3 . . ?
C33 C34 H34A 109.8 . . ?
C33 C34 H34B 109.8 . . ?
C18 C19 H19 119.9 . . ?
C18 C19 C20 120.2(6) . . ?
C20 C19 H19 119.9 . . ?
C21 C20 C19 121.3(6) . . ?
C21 C20 H20 119.3 . . ?
C19 C20 H20 119.3 . . ?
N3 C33 C34 109.0(4) . . ?
N3 C33 H33A 109.9 . . ?
N3 C33 H33B 109.9 . . ?
C34 C33 H33A 109.9 . . ?
C34 C33 H33B 109.9 . . ?
H33A C33 H33B 108.3 . . ?
O1 C32 H32A 109.5 . . ?
O1 C32 H32B 109.5 . . ?
O1 C32 H32C 109.5 . . ?
H32A C32 H32B 109.5 . . ?
H32A C32 H32C 109.5 . . ?
H32B C32 H32C 109.5 . . ?

loop_
_geom_bond_atom_site_label_1
_geom_bond_atom_site_label_2
_geom_bond_distance
_geom_bond_site_symmetry_2
_geom_bond_publ_flag
Ir1 N2 1.999(5) . ?
Ir1 N1 2.000(4) . ?
Ir1 N3 2.240(5) . ?
Ir1 N4 2.238(5) . ?
Ir1 C27 2.025(5) . ?
Ir1 C11 2.016(5) . ?
P1 F4 1.581(4) . ?
P1 F2 1.599(4) . ?
P1 F6 1.602(4) . ?
P1 F1 1.598(4) . ?
P1 F3 1.601(4) . ?
P1 F5 1.591(4) . ?
O2 C13 1.375(7) . ?
O2 C16 1.437(7) . ?
O1 C29 1.377(7) . ?
O1 C32 1.432(8) . ?
N2 C17 1.372(7) . ?
N2 C25 1.335(7) . ?
N1 C1 1.364(7) . ?
N1 C9 1.338(8) . ?
N3 H3 1.0000 . ?
N3 C2 1.469(7) . ?
N3 C33 1.503(8) . ?
N4 H4 1.0000 . ?
N4 C18 1.480(7) . ?
N4 C34 1.492(7) . ?
C27 C28 1.389(8) . ?
C27 C26 1.441(7) . ?
C11 C10 1.429(8) . ?
C11 C12 1.391(8) . ?
C10 C15 1.393(8) . ?
C10 C9 1.457(8) . ?
C1 C2 1.410(8) . ?
C1 C6 1.397(8) . ?
C17 C18 1.418(8) . ?
C17 C22 1.412(8) . ?
C28 H28 0.9500 . ?
C28 C29 1.399(8) . ?
C18 C19 1.356(9) . ?
C25 C24 1.419(8) . ?
C25 C26 1.448(8) . ?
C29 C30 1.387(8) . ?
C15 H15 0.9500 . ?
C15 C14 1.379(8) . ?
C22 C21 1.411(9) . ?
C22 C23 1.427(9) . ?
C24 H24 0.9500 . ?
C24 C23 1.355(9) . ?
C7 H7 0.9500 . ?
C7 C8 1.362(9) . ?
C7 C6 1.407(9) . ?
C8 H8 0.9500 . ?
C8 C9 1.421(8) . ?
C2 C3 1.375(8) . ?
C13 C12 1.403(8) . ?
C13 C14 1.385(8) . ?
C12 H12 0.9500 . ?
C6 C5 1.423(9) . ?
C3 H3A 0.9500 . ?
C3 C4 1.419(9) . ?
C16 H16A 0.9800 . ?
C16 H16B 0.9800 . ?
C16 H16C 0.9800 . ?
C14 H14 0.9500 . ?
C26 C31 1.380(8) . ?
C31 H31 0.9500 . ?
C31 C30 1.379(9) . ?
C21 H21 0.9500 . ?
C21 C20 1.361(10) . ?
C23 H23 0.9500 . ?
C4 H4A 0.9500 . ?
C4 C5 1.354(10) . ?
C5 H5 0.9500 . ?
C30 H30 0.9500 . ?
C34 H34A 0.9900 . ?
C34 H34B 0.9900 . ?
C34 C33 1.526(8) . ?
C19 H19 0.9500 . ?
C19 C20 1.420(9) . ?
C20 H20 0.9500 . ?
C33 H33A 0.9900 . ?
C33 H33B 0.9900 . ?
C32 H32A 0.9800 . ?
C32 H32B 0.9800 . ?
C32 H32C 0.9800 . ?

loop_
_geom_torsion_atom_site_label_1
_geom_torsion_atom_site_label_2
_geom_torsion_atom_site_label_3
_geom_torsion_atom_site_label_4
_geom_torsion
_geom_torsion_site_symmetry_1
_geom_torsion_site_symmetry_2
_geom_torsion_site_symmetry_3
_geom_torsion_site_symmetry_4
_geom_torsion_publ_flag
Ir1 N2 C17 C18 -1.5(6) . . . . ?
Ir1 N2 C17 C22 -179.7(4) . . . . ?
Ir1 N2 C25 C24 -178.0(4) . . . . ?
Ir1 N2 C25 C26 1.2(6) . . . . ?
Ir1 N1 C1 C2 -3.5(6) . . . . ?
Ir1 N1 C1 C6 177.4(4) . . . . ?
Ir1 N1 C9 C10 3.7(6) . . . . ?
Ir1 N1 C9 C8 -177.1(4) . . . . ?
Ir1 N3 C2 C1 2.3(6) . . . . ?
Ir1 N3 C2 C3 -177.4(5) . . . . ?
Ir1 N3 C33 C34 -40.6(5) . . . . ?
Ir1 N4 C18 C17 -1.3(5) . . . . ?
Ir1 N4 C18 C19 178.5(5) . . . . ?
Ir1 N4 C34 C33 -45.4(5) . . . . ?
Ir1 C27 C28 C29 -178.5(4) . . . . ?
Ir1 C27 C26 C25 -2.4(6) . . . . ?
Ir1 C27 C26 C31 179.2(5) . . . . ?
Ir1 C11 C10 C15 176.2(4) . . . . ?
Ir1 C11 C10 C9 -2.3(6) . . . . ?
Ir1 C11 C12 C13 -176.2(4) . . . . ?
O2 C13 C12 C11 -179.5(5) . . . . ?
O2 C13 C14 C15 178.7(5) . . . . ?
O1 C29 C30 C31 -178.3(6) . . . . ?
N2 C17 C18 N4 1.9(7) . . . . ?
N2 C17 C18 C19 -177.9(5) . . . . ?
N2 C17 C22 C21 178.1(5) . . . . ?
N2 C17 C22 C23 -1.6(8) . . . . ?
N2 C25 C24 C23 -3.0(9) . . . . ?
N2 C25 C26 C27 0.8(7) . . . . ?
N2 C25 C26 C31 179.2(6) . . . . ?
N1 C1 C2 N3 0.4(7) . . . . ?
N1 C1 C2 C3 -179.8(5) . . . . ?
N1 C1 C6 C7 -1.2(8) . . . . ?
N1 C1 C6 C5 179.2(5) . . . . ?
N3 C2 C3 C4 -178.8(5) . . . . ?
N4 C18 C19 C20 179.6(5) . . . . ?
N4 C34 C33 N3 59.1(6) . . . . ?
C27 C28 C29 O1 -179.7(5) . . . . ?
C27 C28 C29 C30 1.3(9) . . . . ?
C27 C26 C31 C30 -1.1(9) . . . . ?
C11 C10 C15 C14 0.0(8) . . . . ?
C11 C10 C9 N1 -0.8(7) . . . . ?
C11 C10 C9 C8 -179.9(5) . . . . ?
C10 C11 C12 C13 0.3(7) . . . . ?
C10 C15 C14 C13 1.4(8) . . . . ?
C1 N1 C9 C10 -179.2(5) . . . . ?
C1 N1 C9 C8 0.0(8) . . . . ?
C1 C2 C3 C4 1.5(9) . . . . ?
C1 C6 C5 C4 -0.4(9) . . . . ?
C17 N2 C25 C24 3.2(8) . . . . ?
C17 N2 C25 C26 -177.6(5) . . . . ?
C17 C18 C19 C20 -0.6(9) . . . . ?
C17 C22 C21 C20 0.1(8) . . . . ?
C17 C22 C23 C24 1.7(9) . . . . ?
C28 C27 C26 C25 -178.6(5) . . . . ?
C28 C27 C26 C31 2.9(8) . . . . ?
C28 C29 C30 C31 0.7(9) . . . . ?
C18 N4 C34 C33 72.1(6) . . . . ?
C18 C17 C22 C21 0.0(8) . . . . ?
C18 C17 C22 C23 -179.7(5) . . . . ?
C18 C19 C20 C21 0.8(10) . . . . ?
C25 N2 C17 C18 177.3(5) . . . . ?
C25 N2 C17 C22 -0.9(8) . . . . ?
C25 C24 C23 C22 0.5(10) . . . . ?
C25 C26 C31 C30 -179.4(6) . . . . ?
C15 C10 C9 N1 -179.2(5) . . . . ?
C15 C10 C9 C8 1.6(9) . . . . ?
C22 C17 C18 N4 -180.0(5) . . . . ?
C22 C17 C18 C19 0.3(8) . . . . ?
C22 C21 C20 C19 -0.5(9) . . . . ?
C24 C25 C26 C27 179.9(6) . . . . ?
C24 C25 C26 C31 -1.7(10) . . . . ?
C7 C8 C9 N1 0.6(8) . . . . ?
C7 C8 C9 C10 179.7(5) . . . . ?
C7 C6 C5 C4 -179.9(6) . . . . ?
C8 C7 C6 C1 1.8(8) . . . . ?
C8 C7 C6 C5 -178.7(6) . . . . ?
C9 N1 C1 C2 179.4(5) . . . . ?
C9 N1 C1 C6 0.3(8) . . . . ?
C9 C10 C15 C14 178.4(5) . . . . ?
C2 N3 C33 C34 76.5(5) . . . . ?
C2 C1 C6 C7 179.8(5) . . . . ?
C2 C1 C6 C5 0.2(8) . . . . ?
C2 C3 C4 C5 -1.7(10) . . . . ?
C12 C11 C10 C15 -0.9(7) . . . . ?
C12 C11 C10 C9 -179.4(5) . . . . ?
C12 C13 C14 C15 -2.0(8) . . . . ?
C6 C1 C2 N3 179.5(5) . . . . ?
C6 C1 C2 C3 -0.8(8) . . . . ?
C6 C7 C8 C9 -1.5(9) . . . . ?
C3 C4 C5 C6 1.1(9) . . . . ?
C16 O2 C13 C12 -166.7(5) . . . . ?
C16 O2 C13 C14 12.6(8) . . . . ?
C14 C13 C12 C11 1.2(8) . . . . ?
C26 C27 C28 C29 -3.0(8) . . . . ?
C26 C25 C24 C23 177.9(6) . . . . ?
C26 C31 C30 C29 -0.8(10) . . . . ?
C21 C22 C23 C24 -177.9(6) . . . . ?
C23 C22 C21 C20 179.8(6) . . . . ?
C34 N4 C18 C17 -118.7(5) . . . . ?
C34 N4 C18 C19 61.0(7) . . . . ?
C33 N3 C2 C1 -115.7(5) . . . . ?
C33 N3 C2 C3 64.6(7) . . . . ?
C32 O1 C29 C28 -176.0(5) . . . . ?
C32 O1 C29 C30 3.0(8) . . . . ?

loop_
_smtbx_masks_void_nr
_smtbx_masks_void_average_x
_smtbx_masks_void_average_y
_smtbx_masks_void_average_z
_smtbx_masks_void_volume
_smtbx_masks_void_count_electrons
_smtbx_masks_void_content
1 0.000 0.500 0.500 257.2 112.6 '2 CHCl3'
2 0.500 0.000 0.000 257.2 112.6 '2 CHCl3'
